data_4518912
loop_
_publ_author_name
'Thapa, Kedar Bahadur'
'Chen, Baojun'
'Bian, Li'
'Xu, Yixiu'
'He, Jiangang'
'Huang, Wei'
'Ju, Qiang'
'Fang, Zhenlan'

_publ_section_title
;
 Single-Metallic Thermoresponsive Coordination Network as a
 Dual-Parametric Luminescent Thermometer
;
_journal_name_full 'ACS Applied Materials &amp; Interfaces'
_journal_paper_doi 10.1021/acsami.1c07812
_journal_year 2021
_chemical_formula_sum 'C16 H18 Br2 Cu2 N4 O2'
_chemical_formula_weight 585.24
_space_group_IT_number 13
_space_group_name_Hall '-P 2yc'
_space_group_name_H-M_alt 'P 1 2/c 1'
_symmetry_cell_setting monoclinic
_symmetry_space_group_name_H-M 'P 1 2/c 1'
_atom_sites_solution_hydrogens geom
_atom_sites_solution_primary direct
_atom_sites_solution_secondary difmap
_audit_creation_method SHELXL-97
_cell_angle_alpha 90.00
_cell_angle_beta 107.692(4)
_cell_angle_gamma 90.00
_cell_formula_units_Z 4
_cell_length_a 13.0548(18)
_cell_length_b 9.6339(12)
_cell_length_c 16.609(2)
_cell_measurement_reflns_used 7656
_cell_measurement_temperature 100(2)
_cell_measurement_theta_max 29.83
_cell_measurement_theta_min 3.18
_cell_volume 1990.1(4)
_computing_structure_refinement 'SHELXL-97 (Sheldrick, 1997)'
_computing_structure_solution 'SHELXS-97 (Sheldrick, 1990)'
_diffrn_ambient_temperature 100(2)
_diffrn_measured_fraction_theta_full 0.979
_diffrn_measured_fraction_theta_max 0.979
_diffrn_measurement_device_type 'CCD area detector'
_diffrn_measurement_method 'phi and omega scans'
_diffrn_radiation_monochromator graphite
_diffrn_radiation_source 'fine-focus sealed tube'
_diffrn_radiation_type MoK\a
_diffrn_radiation_wavelength 0.71073
_diffrn_reflns_av_R_equivalents 0.1311
_diffrn_reflns_av_sigmaI/netI 0.0816
_diffrn_reflns_limit_h_max 18
_diffrn_reflns_limit_h_min -18
_diffrn_reflns_limit_k_max 13
_diffrn_reflns_limit_k_min -13
_diffrn_reflns_limit_l_max 23
_diffrn_reflns_limit_l_min -23
_diffrn_reflns_number 46128
_diffrn_reflns_theta_full 30.37
_diffrn_reflns_theta_max 30.37
_diffrn_reflns_theta_min 3.18
_exptl_absorpt_coefficient_mu 6.170
_exptl_absorpt_correction_T_max 0.7453
_exptl_absorpt_correction_T_min 0.4805
_exptl_absorpt_correction_type multi-scan
_exptl_crystal_colour Yellow
_exptl_crystal_density_diffrn 1.953
_exptl_crystal_density_method 'not measured'
_exptl_crystal_description Columnar
_exptl_crystal_F_000 1144
_exptl_crystal_size_max 0.21
_exptl_crystal_size_mid 0.16
_exptl_crystal_size_min 0.08
_refine_diff_density_max 0.718
_refine_diff_density_min -1.157
_refine_diff_density_rms 0.151
_refine_ls_extinction_method none
_refine_ls_goodness_of_fit_ref 1.042
_refine_ls_hydrogen_treatment mixed
_refine_ls_matrix_type full
_refine_ls_number_parameters 235
_refine_ls_number_reflns 5884
_refine_ls_number_restraints 0
_refine_ls_restrained_S_all 1.042
_refine_ls_R_factor_all 0.1197
_refine_ls_R_factor_gt 0.0584
_refine_ls_shift/su_max 0.002
_refine_ls_shift/su_mean 0.000
_refine_ls_structure_factor_coef Fsqd
_refine_ls_weighting_details 'calc w=1/[\s^2^(Fo^2^)+(0.0458P)^2^+8.6915P] where P=(Fo^2^+2Fc^2^)/3'
_refine_ls_weighting_scheme calc
_refine_ls_wR_factor_gt 0.1253
_refine_ls_wR_factor_ref 0.1487
_reflns_number_gt 3387
_reflns_number_total 5884
_reflns_threshold_expression >2sigma(I)
_cod_data_source_file am1c07812_si_005.cif
_cod_data_source_block IAM21-1b'
_cod_depositor_comments
;
The following automatic conversions were performed:

data item '_exptl_absorpt_correction_type' value 'Multi-scan' was
changed to 'multi-scan' in accordance with the
/home/data/users/saulius/crontab/automatic-downloads/rss-feeds/ACS/lib/dictionaries/cif_core.dic
dictionary named 'cif_core.dic' version 2.4.2 last updated on
2011-04-26.

data item '_symmetry_cell_setting' value 'Monoclinic' was changed to
'monoclinic' in accordance with the
/home/data/users/saulius/crontab/automatic-downloads/rss-feeds/ACS/lib/dictionaries/cif_core.dic
dictionary named 'cif_core.dic' version 2.4.2 last updated on
2011-04-26.

Automatic conversion script
Id: cif_fix_values 7556 2019-12-06 15:28:31Z antanas 
;
_cod_original_cell_volume 1990.1(5)
_cod_original_sg_symbol_H-M P2/c
_cod_database_code 4518912

loop_
_symmetry_equiv_pos_as_xyz
'x, y, z'
'-x, y, -z+1/2'
'-x, -y, -z'
'x, -y, z-1/2'

loop_
_atom_site_label
_atom_site_type_symbol
_atom_site_fract_x
_atom_site_fract_y
_atom_site_fract_z
_atom_site_U_iso_or_equiv
_atom_site_adp_type
_atom_site_occupancy
_atom_site_symmetry_multiplicity
_atom_site_calc_flag
_atom_site_refinement_flags
_atom_site_disorder_assembly
_atom_site_disorder_group
Br2 Br 0.29418(5) 0.65954(7) 0.23606(5) 0.04014(18) Uani 1 1 d . . .
Br1 Br 0.46169(6) 0.91102(7) 0.10275(5) 0.04032(19) Uani 1 1 d . . .
Cu2 Cu 0.37822(7) 0.86707(9) 0.20681(5) 0.0394(2) Uani 1 1 d . . .
Cu1 Cu 0.52644(6) 0.69919(8) 0.17195(5) 0.0367(2) Uani 1 1 d . . .
N1 N 0.2910(4) 1.0319(6) 0.2247(3) 0.0366(12) Uani 1 1 d . . .
N3 N -0.2377(4) 1.3804(5) 0.5397(3) 0.0278(10) Uani 1 1 d . . .
H3A H -0.2079 1.4616 0.5564 0.033 Uiso 1 1 calc R . .
O1 O 0.1412(4) 1.3514(4) 0.4138(3) 0.0400(11) Uani 1 1 d . . .
N4 N -0.4754(4) 1.5193(5) 0.3858(3) 0.0361(12) Uani 1 1 d . . .
N2 N 0.1709(4) 1.1253(5) 0.3869(3) 0.0323(11) Uani 1 1 d . . .
H2A H 0.1681 1.0397 0.4046 0.039 Uiso 1 1 calc R . .
C11 C -0.1782(5) 1.2669(6) 0.5705(4) 0.0294(13) Uani 1 1 d . . .
C12 C -0.3423(5) 1.3814(6) 0.4837(4) 0.0283(12) Uani 1 1 d . . .
C7 C 0.1257(5) 1.1786(7) 0.5129(4) 0.0337(14) Uani 1 1 d . . .
H7A H 0.1932 1.1860 0.5603 0.040 Uiso 1 1 calc R . .
H7B H 0.1050 1.0795 0.5061 0.040 Uiso 1 1 calc R . .
C9 C 0.0178(5) 1.2103(7) 0.6148(4) 0.0316(13) Uani 1 1 d . . .
H9A H 0.0850 1.2180 0.6624 0.038 Uiso 1 1 calc R . .
H9B H -0.0033 1.1112 0.6084 0.038 Uiso 1 1 calc R . .
C5 C 0.2012(5) 1.1420(6) 0.3132(4) 0.0315(13) Uani 1 1 d . . .
C1 C 0.2554(5) 1.0316(7) 0.2913(4) 0.0339(14) Uani 1 1 d . . .
H1A H 0.2678 0.9512 0.3261 0.041 Uiso 1 1 calc R . .
C10 C -0.0704(5) 1.2938(7) 0.6352(4) 0.0330(13) Uani 1 1 d . . .
H10A H -0.0737 1.2679 0.6921 0.040 Uiso 1 1 calc R . .
H10B H -0.0533 1.3940 0.6359 0.040 Uiso 1 1 calc R . .
C2 C 0.2715(6) 1.1438(7) 0.1741(4) 0.0396(15) Uani 1 1 d . . .
H2B H 0.2958 1.1445 0.1257 0.048 Uiso 1 1 calc R . .
C16 C -0.3775(5) 1.5036(6) 0.4414(4) 0.0346(14) Uani 1 1 d . . .
H16A H -0.3299 1.5807 0.4522 0.042 Uiso 1 1 calc R . .
C15 C -0.5424(5) 1.4084(7) 0.3724(5) 0.0396(15) Uani 1 1 d . . .
H15A H -0.6123 1.4169 0.3331 0.048 Uiso 1 1 calc R . .
C4 C 0.1810(6) 1.2586(7) 0.2600(4) 0.0381(15) Uani 1 1 d . . .
H4B H 0.1432 1.3365 0.2718 0.046 Uiso 1 1 calc R . .
C13 C -0.4132(5) 1.2707(6) 0.4702(4) 0.0344(14) Uani 1 1 d . . .
H13A H -0.3927 1.1860 0.5000 0.041 Uiso 1 1 calc R . .
C8 C 0.0383(5) 1.2600(7) 0.5346(4) 0.0355(14) Uani 1 1 d . . .
H8A H 0.0590 1.3592 0.5411 0.043 Uiso 1 1 calc R . .
H8B H -0.0292 1.2525 0.4871 0.043 Uiso 1 1 calc R . .
C6 C 0.1454(5) 1.2287(7) 0.4341(4) 0.0316(13) Uani 1 1 d . . .
C3 C 0.2173(6) 1.2573(7) 0.1905(5) 0.0426(16) Uani 1 1 d . . .
H3B H 0.2049 1.3352 0.1537 0.051 Uiso 1 1 calc R . .
C14 C -0.5134(5) 1.2855(7) 0.4131(5) 0.0414(16) Uani 1 1 d . . .
H14A H -0.5625 1.2099 0.4019 0.050 Uiso 1 1 calc R . .
O2 O -0.2092(3) 1.1478(4) 0.5492(3) 0.0335(9) Uani 1 1 d . . .

loop_
_atom_site_aniso_label
_atom_site_aniso_U_11
_atom_site_aniso_U_22
_atom_site_aniso_U_33
_atom_site_aniso_U_23
_atom_site_aniso_U_13
_atom_site_aniso_U_12
Br2 0.0284(3) 0.0393(4) 0.0516(4) 0.0073(3) 0.0106(3) -0.0005(3)
Br1 0.0449(4) 0.0356(3) 0.0520(4) 0.0052(3) 0.0318(3) 0.0067(3)
Cu2 0.0410(5) 0.0390(5) 0.0470(5) 0.0074(4) 0.0267(4) 0.0110(4)
Cu1 0.0324(4) 0.0315(4) 0.0464(5) -0.0068(4) 0.0124(4) 0.0008(3)
N1 0.036(3) 0.036(3) 0.045(3) 0.005(2) 0.023(3) 0.006(2)
N3 0.025(2) 0.023(2) 0.038(3) 0.003(2) 0.012(2) -0.0004(19)
O1 0.055(3) 0.027(2) 0.047(3) -0.001(2) 0.028(2) -0.002(2)
N4 0.038(3) 0.026(3) 0.043(3) -0.001(2) 0.012(3) -0.005(2)
N2 0.034(3) 0.029(3) 0.041(3) 0.002(2) 0.022(2) 0.002(2)
C11 0.026(3) 0.035(3) 0.034(3) 0.000(3) 0.019(3) -0.002(2)
C12 0.026(3) 0.030(3) 0.035(3) 0.000(2) 0.018(2) 0.001(2)
C7 0.034(3) 0.034(3) 0.037(3) 0.000(3) 0.017(3) 0.001(3)
C9 0.029(3) 0.033(3) 0.035(3) 0.000(3) 0.013(3) 0.003(3)
C5 0.028(3) 0.027(3) 0.044(4) -0.003(3) 0.017(3) -0.001(2)
C1 0.031(3) 0.034(3) 0.043(4) 0.002(3) 0.020(3) 0.003(3)
C10 0.026(3) 0.043(4) 0.034(3) 0.001(3) 0.015(3) 0.000(3)
C2 0.046(4) 0.035(4) 0.045(4) 0.010(3) 0.024(3) 0.008(3)
C16 0.025(3) 0.027(3) 0.051(4) 0.000(3) 0.011(3) -0.004(2)
C15 0.029(3) 0.030(3) 0.057(4) 0.005(3) 0.010(3) -0.001(3)
C4 0.044(4) 0.034(3) 0.045(4) 0.006(3) 0.025(3) 0.011(3)
C13 0.028(3) 0.029(3) 0.050(4) 0.003(3) 0.018(3) -0.001(3)
C8 0.031(3) 0.044(4) 0.036(4) 0.003(3) 0.017(3) 0.006(3)
C6 0.025(3) 0.038(3) 0.033(3) -0.004(3) 0.011(3) -0.002(3)
C3 0.053(4) 0.033(3) 0.049(4) 0.008(3) 0.026(4) 0.010(3)
C14 0.030(3) 0.030(3) 0.067(5) 0.005(3) 0.019(3) -0.005(3)
O2 0.031(2) 0.030(2) 0.042(3) 0.0001(19) 0.0140(19) -0.0006(18)

loop_
_atom_type_symbol
_atom_type_description
_atom_type_scat_dispersion_real
_atom_type_scat_dispersion_imag
_atom_type_scat_source
C C 0.0033 0.0016 'International Tables Vol C Tables 4.2.6.8 and 6.1.1.4'
H H 0.0000 0.0000 'International Tables Vol C Tables 4.2.6.8 and 6.1.1.4'
N N 0.0061 0.0033 'International Tables Vol C Tables 4.2.6.8 and 6.1.1.4'
O O 0.0106 0.0060 'International Tables Vol C Tables 4.2.6.8 and 6.1.1.4'
Cu Cu 0.3201 1.2651 'International Tables Vol C Tables 4.2.6.8 and 6.1.1.4'
Br Br -0.2901 2.4595 'International Tables Vol C Tables 4.2.6.8 and 6.1.1.4'

loop_
_geom_angle_atom_site_label_1
_geom_angle_atom_site_label_2
_geom_angle_atom_site_label_3
_geom_angle
_geom_angle_site_symmetry_1
_geom_angle_site_symmetry_3
_geom_angle_publ_flag
Cu2 Br2 Cu1 65.15(3) . 2_655 ?
Cu2 Br1 Cu1 70.37(3) . . ?
N1 Cu2 Br1 111.96(15) . . ?
N1 Cu2 Br2 108.12(15) . . ?
Br1 Cu2 Br2 130.01(4) . . ?
N1 Cu2 Cu1 122.28(16) . 2_655 ?
Br1 Cu2 Cu1 117.71(4) . 2_655 ?
Br2 Cu2 Cu1 57.54(3) . 2_655 ?
N1 Cu2 Cu1 164.96(15) . . ?
Br1 Cu2 Cu1 55.22(3) . . ?
Br2 Cu2 Cu1 86.92(4) . . ?
Cu1 Cu2 Cu1 65.69(4) 2_655 . ?
N4 Cu1 Br1 119.83(16) 2_545 . ?
N4 Cu1 Br2 106.62(16) 2_545 2_655 ?
Br1 Cu1 Br2 125.44(4) . 2_655 ?
N4 Cu1 Cu2 158.21(16) 2_545 2_655 ?
Br1 Cu1 Cu2 81.69(4) . 2_655 ?
Br2 Cu1 Cu2 57.31(3) 2_655 2_655 ?
N4 Cu1 Cu2 117.66(16) 2_545 . ?
Br1 Cu1 Cu2 54.41(3) . . ?
Br2 Cu1 Cu2 125.32(4) 2_655 . ?
Cu2 Cu1 Cu2 70.57(4) 2_655 . ?
N4 Cu1 Cu1 107.24(16) 2_545 2_655 ?
Br1 Cu1 Cu1 106.81(3) . 2_655 ?
Br2 Cu1 Cu1 83.20(4) 2_655 2_655 ?
Cu2 Cu1 Cu1 59.30(3) 2_655 2_655 ?
Cu2 Cu1 Cu1 55.01(3) . 2_655 ?
C1 N1 C2 118.5(6) . . ?
C1 N1 Cu2 118.4(4) . . ?
C2 N1 Cu2 123.1(4) . . ?
C11 N3 C12 126.2(5) . . ?
C16 N4 C15 117.2(6) . . ?
C16 N4 Cu1 122.7(4) . 2_565 ?
C15 N4 Cu1 120.0(5) . 2_565 ?
C6 N2 C5 126.7(5) . . ?
O2 C11 N3 123.0(6) . . ?
O2 C11 C10 121.2(6) . . ?
N3 C11 C10 115.8(5) . . ?
C16 C12 C13 118.2(6) . . ?
C16 C12 N3 116.9(5) . . ?
C13 C12 N3 124.8(6) . . ?
C6 C7 C8 112.6(5) . . ?
C8 C9 C10 112.1(5) . . ?
C1 C5 C4 117.5(6) . . ?
C1 C5 N2 116.2(6) . . ?
C4 C5 N2 126.2(5) . . ?
N1 C1 C5 123.7(6) . . ?
C11 C10 C9 110.8(5) . . ?
N1 C2 C3 121.8(6) . . ?
N4 C16 C12 123.4(6) . . ?
N4 C15 C14 122.4(6) . . ?
C3 C4 C5 118.3(6) . . ?
C14 C13 C12 118.8(6) . . ?
C9 C8 C7 113.1(5) . . ?
O1 C6 N2 122.8(6) . . ?
O1 C6 C7 123.4(6) . . ?
N2 C6 C7 113.9(6) . . ?
C4 C3 C2 120.2(6) . . ?
C15 C14 C13 119.9(6) . . ?

loop_
_geom_bond_atom_site_label_1
_geom_bond_atom_site_label_2
_geom_bond_distance
_geom_bond_site_symmetry_2
_geom_bond_publ_flag
Br2 Cu2 2.4002(11) . ?
Br2 Cu1 2.4062(11) 2_655 ?
Br1 Cu2 2.3449(10) . ?
Br1 Cu1 2.3684(11) . ?
Cu2 N1 2.028(5) . ?
Cu2 Cu1 2.5877(12) 2_655 ?
Cu2 Cu1 2.7159(11) . ?
Cu1 N4 1.995(5) 2_545 ?
Cu1 Br2 2.4062(11) 2_655 ?
Cu1 Cu2 2.5877(12) 2_655 ?
Cu1 Cu1 2.8786(17) 2_655 ?
N1 C1 1.323(8) . ?
N1 C2 1.343(8) . ?
N3 C11 1.349(8) . ?
N3 C12 1.399(8) . ?
O1 C6 1.226(7) . ?
N4 C16 1.338(8) . ?
N4 C15 1.356(8) . ?
N4 Cu1 1.995(5) 2_565 ?
N2 C6 1.370(8) . ?
N2 C5 1.406(8) . ?
C11 O2 1.232(7) . ?
C11 C10 1.511(9) . ?
C12 C16 1.376(9) . ?
C12 C13 1.386(8) . ?
C7 C6 1.488(8) . ?
C7 C8 1.516(8) . ?
C9 C8 1.514(8) . ?
C9 C10 1.524(8) . ?
C5 C1 1.386(8) . ?
C5 C4 1.404(9) . ?
C2 C3 1.374(9) . ?
C15 C14 1.359(9) . ?
C4 C3 1.375(9) . ?
C13 C14 1.370(10) . ?
